data_7052277
loop_
_publ_author_name
'Arduini, Arturo'
'Massera, Chiara'
'Pochini, Andrea'
'Secchi, Andrea'
'Ugozzoli, Franco'

_publ_section_title
;
 Organic guests inclusion by tungsten-calix[4]arene hosts
;
_journal_issue 6
_journal_name_full 'New Journal of Chemistry'
_journal_page_first 952
_journal_paper_doi 10.1039/b603006h
_journal_volume 30
_journal_year 2006
_chemical_formula_sum 'C13.5 H14 N0.25 O1.25 W0.25'
_chemical_formula_weight 245.71
_chemical_name_systematic
;
?
;
_space_group_IT_number 85
_symmetry_cell_setting tetragonal
_symmetry_space_group_name_Hall '-P 4a'
_symmetry_space_group_name_H-M 'P 4/n :2'
_atom_sites_solution_hydrogens geom
_atom_sites_solution_primary direct
_atom_sites_solution_secondary difmap
_audit_creation_method SHELXL-97
_cell_angle_alpha 90.00
_cell_angle_beta 90.00
_cell_angle_gamma 90.00
_cell_formula_units_Z 8
_cell_length_a 13.292(5)
_cell_length_b 13.292(5)
_cell_length_c 13.743(5)
_cell_measurement_reflns_used 34
_cell_measurement_temperature 295(2)
_cell_measurement_theta_max 16
_cell_measurement_theta_min 11
_cell_volume 2428.1(16)
_computing_cell_refinement 'DIPCHIGE sofware package, 2004'
_computing_data_collection 'DIPCHIGE sofware package, 2004'
_computing_data_reduction 'DIFAU92, 1992'
_computing_molecular_graphics 'Accelrys DS-ViewerPro 2005'
_computing_structure_refinement 'SHELXL-97 (Sheldrick, 1997)'
_computing_structure_solution 'SHELXS-97 (Sheldrick, 1990)'
_diffrn_ambient_temperature 293(2)
_diffrn_detector_area_resol_mean 1K
_diffrn_measured_fraction_theta_full 0.992
_diffrn_measured_fraction_theta_max 0.992
_diffrn_measurement_device_type 'Philips Pw1100'
_diffrn_measurement_method 'scintil counter'
_diffrn_radiation_monochromator graphite
_diffrn_radiation_source 'fine-focus sealed tube'
_diffrn_radiation_type MoK\a
_diffrn_radiation_wavelength 0.71069
_diffrn_reflns_av_R_equivalents 0.0587
_diffrn_reflns_av_sigmaI/netI 0.1000
_diffrn_reflns_limit_h_max 14
_diffrn_reflns_limit_h_min -14
_diffrn_reflns_limit_k_max 14
_diffrn_reflns_limit_k_min 0
_diffrn_reflns_limit_l_max 14
_diffrn_reflns_limit_l_min 0
_diffrn_reflns_number 3115
_diffrn_reflns_theta_full 22.00
_diffrn_reflns_theta_max 22.00
_diffrn_reflns_theta_min 3.34
_exptl_absorpt_coefficient_mu 2.425
_exptl_absorpt_correction_T_max 1.2
_exptl_absorpt_correction_T_min 0.78
_exptl_absorpt_correction_type empirical
_exptl_crystal_colour orange
_exptl_crystal_density_diffrn 1.344
_exptl_crystal_density_method 'not measured'
_exptl_crystal_description 'Thin plate'
_exptl_crystal_F_000 1002
_exptl_crystal_size_max 0.8
_exptl_crystal_size_mid 0.4
_exptl_crystal_size_min 0.1
_refine_diff_density_max 0.594
_refine_diff_density_min -0.506
_refine_diff_density_rms 0.085
_refine_ls_extinction_method none
_refine_ls_goodness_of_fit_ref 0.780
_refine_ls_hydrogen_treatment constr
_refine_ls_matrix_type full
_refine_ls_number_parameters 147
_refine_ls_number_reflns 1490
_refine_ls_number_restraints 0
_refine_ls_restrained_S_all 0.780
_refine_ls_R_factor_all 0.0668
_refine_ls_R_factor_gt 0.0402
_refine_ls_shift/su_max 0.040
_refine_ls_shift/su_mean 0.004
_refine_ls_structure_factor_coef Fsqd
_refine_ls_weighting_details 'calc w=1/[\s^2^(Fo^2^)+(0.0628P)^2^+0.0000P] where P=(Fo^2^+2Fc^2^)/3'
_refine_ls_weighting_scheme calc
_refine_ls_wR_factor_gt 0.0908
_refine_ls_wR_factor_ref 0.0995
_reflns_number_gt 1075
_reflns_number_total 1490
_reflns_threshold_expression >2sigma(I)
_cod_data_source_file b603006h.txt
_cod_data_source_block calixw6
_cod_depositor_comments
;
The following automatic conversions were performed:
'_symmetry_cell_setting' value 'Tetragonal' changed to 'tetragonal'
according to '/home/saulius/struct/CIF-dictionaries/cif_core.dic'
dictionary named 'cif_core.dic' version 2.4.1 from
2010-06-29.

'_exptl_absorpt_correction_type' value 'Empirical' changed to
'empirical' according to
'/home/saulius/struct/CIF-dictionaries/cif_core.dic' dictionary named
'cif_core.dic' version 2.4.1 from 2010-06-29.

Automatic conversion script
Id: cif_fix_enum 1527 2010-12-29 10:47:43Z saulius 
;
_cod_original_sg_symbol_H-M P4/n
_cod_original_formula_sum 'C13.50 H14 N0.25 O1.25 W0.25'
_cod_database_code 7052277

loop_
_symmetry_equiv_pos_as_xyz
'x, y, z'
'-x+1/2, -y+1/2, z'
'-y+1/2, x, z'
'y, -x+1/2, z'
'-x, -y, -z'
'x-1/2, y-1/2, -z'
'y-1/2, -x, -z'
'-y, x-1/2, -z'

loop_
_atom_site_label
_atom_site_type_symbol
_atom_site_fract_x
_atom_site_fract_y
_atom_site_fract_z
_atom_site_U_iso_or_equiv
_atom_site_adp_type
_atom_site_occupancy
_atom_site_symmetry_multiplicity
_atom_site_calc_flag
_atom_site_refinement_flags
_atom_site_disorder_assembly
_atom_site_disorder_group
W1 W 0.2500 0.2500 0.43247(5) 0.0513(3) Uani 1 4 d S . .
O1 O 0.3072(3) 0.1185(3) 0.4542(4) 0.0537(14) Uani 1 1 d . . .
O2 O 0.2500 0.2500 0.3115(8) 0.071(3) Uani 1 4 d S . .
C1 C 0.3300(6) 0.0668(5) 0.5373(5) 0.051(2) Uani 1 1 d . . .
C2 C 0.2565(6) 0.0037(5) 0.5764(6) 0.055(2) Uani 1 1 d . . .
C4 C 0.3788(8) -0.0501(7) 0.6973(7) 0.075(3) Uani 1 1 d . . .
C3 C 0.2843(7) -0.0534(6) 0.6557(7) 0.069(2) Uani 1 1 d . . .
H3 H 0.2352 -0.0979 0.6836 0.061(16) Uiso 1 1 calc R . .
C5 C 0.4472(7) 0.0180(7) 0.6564(7) 0.070(3) Uani 1 1 d . . .
H5 H 0.5128 0.0239 0.6850 0.061(16) Uiso 1 1 calc R . .
C6 C 0.4246(5) 0.0774(5) 0.5765(6) 0.0533(19) Uani 1 1 d . . .
C7 C 0.4025(9) -0.1228(9) 0.7799(8) 0.112(4) Uani 1 1 d . . .
C8 C 0.4653(13) -0.2073(9) 0.7472(10) 0.173(7) Uani 1 1 d . . .
H8A H 0.5270 -0.1817 0.7207 0.25(3) Uiso 1 1 calc R . .
H8B H 0.4309 -0.2431 0.6965 0.25(3) Uiso 1 1 calc R . .
C9 C 0.4893(17) -0.2807(12) 0.8321(12) 0.197(8) Uani 1 1 d . . .
H9A H 0.4290 -0.3167 0.8484 0.25(3) Uiso 1 1 calc R . .
H9B H 0.5377 -0.3291 0.8097 0.25(3) Uiso 1 1 calc R . .
C10 C 0.5263(17) -0.2359(15) 0.9158(15) 0.208(9) Uani 1 1 d . . .
H10A H 0.5921 -0.2095 0.9026 0.25(3) Uiso 1 1 calc R . .
H10B H 0.5331 -0.2863 0.9654 0.25(3) Uiso 1 1 calc R . .
C11 C 0.4620(14) -0.1540(12) 0.9531(9) 0.166(6) Uani 1 1 d . . .
H11A H 0.4963 -0.1195 1.0048 0.25(3) Uiso 1 1 calc R . .
H11B H 0.4010 -0.1818 0.9791 0.25(3) Uiso 1 1 calc R . .
C12 C 0.4350(12) -0.0748(10) 0.8672(9) 0.143(5) Uani 1 1 d . . .
H12A H 0.3830 -0.0304 0.8895 0.25(3) Uiso 1 1 calc R . .
H12B H 0.4934 -0.0348 0.8533 0.25(3) Uiso 1 1 calc R . .
C20 C 0.1512(5) -0.0029(6) 0.5381(6) 0.063(2) Uani 1 1 d . . .
H20A H 0.1253 -0.0685 0.5531 0.013(10) Uiso 1 1 calc R . .
H20B H 0.1538 0.0028 0.4685 0.013(10) Uiso 1 1 calc R . .
N1G N 0.2500 0.2500 0.6019(7) 0.026(3) Uani 1 4 d S . .
C2G C 0.2500 0.2500 0.678(2) 0.146(11) Uani 1 4 d S . .
C3G C 0.2500 0.2500 0.7681(12) 0.049(4) Uani 1 4 d S . .
H1G H 0.1866 0.2253 0.7914 0.19(9) Uiso 0.25 1 calc PR . .
H2G H 0.2603 0.3173 0.7914 0.19(9) Uiso 0.25 1 calc PR . .
H3G H 0.3031 0.2074 0.7914 0.19(9) Uiso 0.25 1 calc PR . .

loop_
_atom_site_aniso_label
_atom_site_aniso_U_11
_atom_site_aniso_U_22
_atom_site_aniso_U_33
_atom_site_aniso_U_23
_atom_site_aniso_U_13
_atom_site_aniso_U_12
W1 0.0520(4) 0.0520(4) 0.0498(5) 0.000 0.000 0.000
O1 0.055(3) 0.041(3) 0.064(4) -0.009(3) -0.004(3) 0.012(2)
O2 0.074(5) 0.074(5) 0.066(8) 0.000 0.000 0.000
C1 0.067(6) 0.039(5) 0.046(5) -0.003(4) -0.004(4) 0.017(4)
C2 0.058(5) 0.041(4) 0.066(5) -0.002(5) -0.003(5) 0.001(4)
C4 0.092(8) 0.060(6) 0.075(6) 0.006(5) -0.011(6) 0.010(6)
C3 0.069(7) 0.053(5) 0.084(7) 0.013(5) -0.001(5) 0.000(5)
C5 0.060(6) 0.062(6) 0.088(7) -0.012(5) -0.022(5) 0.012(5)
C6 0.047(5) 0.050(5) 0.064(5) -0.002(5) -0.007(5) 0.008(4)
C7 0.162(11) 0.097(8) 0.079(8) 0.004(7) -0.040(8) 0.051(8)
C8 0.316(19) 0.102(9) 0.102(9) 0.024(8) -0.021(11) 0.100(12)
C9 0.34(3) 0.107(12) 0.148(14) 0.033(11) -0.066(16) 0.079(14)
C10 0.28(2) 0.175(17) 0.165(17) 0.026(15) -0.057(17) 0.103(17)
C11 0.258(19) 0.171(14) 0.067(9) 0.026(9) -0.022(10) 0.054(14)
C12 0.225(16) 0.101(9) 0.105(11) 0.007(8) -0.004(10) 0.024(10)
C20 0.061(6) 0.062(5) 0.066(6) -0.016(4) -0.001(4) -0.013(5)
N1G 0.034(4) 0.034(4) 0.010(6) 0.000 0.000 0.000
C2G 0.18(2) 0.18(2) 0.08(2) 0.000 0.000 0.000
C3G 0.053(7) 0.053(7) 0.039(11) 0.000 0.000 0.000

loop_
_atom_type_symbol
_atom_type_description
_atom_type_scat_dispersion_real
_atom_type_scat_dispersion_imag
_atom_type_scat_source
C C 0.0033 0.0016 'International Tables Vol C Tables 4.2.6.8 and 6.1.1.4'
H H 0.0000 0.0000 'International Tables Vol C Tables 4.2.6.8 and 6.1.1.4'
O O 0.0106 0.0060 'International Tables Vol C Tables 4.2.6.8 and 6.1.1.4'
N N 0.0061 0.0033 'International Tables Vol C Tables 4.2.6.8 and 6.1.1.4'
W W -0.8490 6.8722 'International Tables Vol C Tables 4.2.6.8 and 6.1.1.4'

loop_
_geom_angle_atom_site_label_1
_geom_angle_atom_site_label_2
_geom_angle_atom_site_label_3
_geom_angle
_geom_angle_site_symmetry_1
_geom_angle_site_symmetry_3
_geom_angle_publ_flag
O2 W1 O1 98.88(14) . 3 ?
O2 W1 O1 98.88(14) . 2 ?
O1 W1 O1 88.64(4) 3 2 ?
O2 W1 O1 98.88(14) . . ?
O1 W1 O1 88.63(4) 3 . ?
O1 W1 O1 162.2(3) 2 . ?
O2 W1 O1 98.88(14) . 4 ?
O1 W1 O1 162.2(3) 3 4 ?
O1 W1 O1 88.63(4) 2 4 ?
O1 W1 O1 88.63(4) . 4 ?
O2 W1 N1G 180.000(2) . . ?
O1 W1 N1G 81.12(14) 3 . ?
O1 W1 N1G 81.12(14) 2 . ?
O1 W1 N1G 81.12(14) . . ?
O1 W1 N1G 81.12(14) 4 . ?
C1 O1 W1 132.2(4) . . ?
O1 C1 C6 118.6(7) . . ?
O1 C1 C2 117.9(7) . . ?
C6 C1 C2 123.4(7) . . ?
C1 C2 C3 116.6(7) . . ?
C1 C2 C20 123.6(8) . . ?
C3 C2 C20 119.7(8) . . ?
C3 C4 C5 116.4(8) . . ?
C3 C4 C7 118.4(10) . . ?
C5 C4 C7 125.1(10) . . ?
C4 C3 C2 123.5(8) . . ?
C4 C3 H3 118.2 . . ?
C2 C3 H3 118.2 . . ?
C4 C5 C6 123.0(8) . . ?
C4 C5 H5 118.5 . . ?
C6 C5 H5 118.5 . . ?
C1 C6 C5 116.8(8) . . ?
C1 C6 C20 123.7(8) . 3 ?
C5 C6 C20 119.5(7) . 3 ?
C12 C7 C8 115.3(11) . . ?
C12 C7 C4 114.0(10) . . ?
C8 C7 C4 111.9(10) . . ?
C7 C8 C9 111.5(12) . . ?
C7 C8 H8A 109.3 . . ?
C9 C8 H8A 109.3 . . ?
C7 C8 H8B 109.3 . . ?
C9 C8 H8B 109.3 . . ?
H8A C8 H8B 108.0 . . ?
C10 C9 C8 115.2(15) . . ?
C10 C9 H9A 108.5 . . ?
C8 C9 H9A 108.5 . . ?
C10 C9 H9B 108.5 . . ?
C8 C9 H9B 108.5 . . ?
H9A C9 H9B 107.5 . . ?
C9 C10 C11 113.6(16) . . ?
C9 C10 H10A 108.9 . . ?
C11 C10 H10A 108.8 . . ?
C9 C10 H10B 108.8 . . ?
C11 C10 H10B 108.8 . . ?
H10A C10 H10B 107.7 . . ?
C10 C11 C12 110.7(12) . . ?
C10 C11 H11A 109.5 . . ?
C12 C11 H11A 109.5 . . ?
C10 C11 H11B 109.5 . . ?
C12 C11 H11B 109.5 . . ?
H11A C11 H11B 108.1 . . ?
C7 C12 C11 112.9(11) . . ?
C7 C12 H12A 109.0 . . ?
C11 C12 H12A 109.0 . . ?
C7 C12 H12B 109.0 . . ?
C11 C12 H12B 109.0 . . ?
H12A C12 H12B 107.8 . . ?
C2 C20 C6 116.0(6) . 4 ?
C2 C20 H20A 108.3 . . ?
C6 C20 H20A 108.3 4 . ?
C2 C20 H20B 108.3 . . ?
C6 C20 H20B 108.3 4 . ?
H20A C20 H20B 107.4 . . ?
C2G N1G W1 180.000(7) . . ?
N1G C2G C3G 180.000(7) . . ?
C2G C3G H1G 110.0 . . ?
C2G C3G H2G 110.0 . . ?
H1G C3G H2G 108.9 . . ?
C2G C3G H3G 110.0 . . ?
H1G C3G H3G 108.9 . . ?
H2G C3G H3G 108.9 . . ?

loop_
_geom_bond_atom_site_label_1
_geom_bond_atom_site_label_2
_geom_bond_distance
_geom_bond_site_symmetry_2
_geom_bond_publ_flag
W1 O2 1.663(11) . ?
W1 O1 1.929(5) 3 ?
W1 O1 1.929(5) 2 ?
W1 O1 1.930(5) . ?
W1 O1 1.930(5) 4 ?
W1 N1G 2.329(10) . ?
O1 C1 1.368(8) . ?
C1 C6 1.375(10) . ?
C1 C2 1.394(10) . ?
C2 C3 1.379(11) . ?
C2 C20 1.498(10) . ?
C4 C3 1.381(12) . ?
C4 C5 1.401(12) . ?
C4 C7 1.524(12) . ?
C3 H3 0.9600 . ?
C5 C6 1.384(10) . ?
C5 H5 0.9600 . ?
C6 C20 1.526(10) 3 ?
C7 C12 1.425(15) . ?
C7 C8 1.470(15) . ?
C8 C9 1.555(16) . ?
C8 H8A 0.9600 . ?
C8 H8B 0.9600 . ?
C9 C10 1.385(19) . ?
C9 H9A 0.9600 . ?
C9 H9B 0.9600 . ?
C10 C11 1.48(2) . ?
C10 H10A 0.9600 . ?
C10 H10B 0.9600 . ?
C11 C12 1.622(17) . ?
C11 H11A 0.9600 . ?
C11 H11B 0.9600 . ?
C12 H12A 0.9600 . ?
C12 H12B 0.9600 . ?
C20 C6 1.526(10) 4 ?
C20 H20A 0.9600 . ?
C20 H20B 0.9600 . ?
N1G C2G 1.05(3) . ?
C2G C3G 1.23(3) . ?
C3G H1G 0.9643 . ?
C3G H2G 0.9643 . ?
C3G H3G 0.9643 . ?
